data_4120370
loop_
_publ_author_name
'Michal Jur\'i\<cek'
'Jonathan C. Barnes'
'Edward J. Dale'
'Wei-Guang Liu'
'Nathan L. Strutt'
'Carson J. Bruns'
'Nicolaas A. Vermeulen'
'Kala C. Ghooray'
'Amy A. Sarjeant'
'Charlotte L. Stern'
'Youssry Y. Botros'
'William A. Goddard'
'J. Fraser Stoddart'

_publ_section_title
;
 Ex2Box: Interdependent Modes of Binding in a Two-Nanometer-Long Synthetic
 Receptor
;
_journal_name_full 'Journal of the American Chemical Society'
_journal_page_first 12736
_journal_page_last 12746
_journal_paper_doi 10.1021/ja4052763
_journal_volume 135
_journal_year 2013
_chemical_formula_moiety 'C60 H48 N4, 2(C2 H3 N), 1.5(C14 H10), 4(F6 P)'
_chemical_formula_sum 'C85 H69 F24 N6 P4'
_chemical_formula_weight 1754.34
_chemical_name_systematic
;
 ?
;
_space_group_crystal_system triclinic
_space_group_IT_number 2
_space_group_name_Hall '-P 1'
_space_group_name_H-M_alt 'P -1'
_symmetry_space_group_name_Hall '-P 1'
_symmetry_space_group_name_H-M 'P -1'
_atom_sites_solution_hydrogens geom
_audit_creation_date 2012-10-25
_audit_creation_method
;
  Olex2 1.2
  (compiled May  9 2012 12:37:22, GUI svn.r4230)
;
_cell_angle_alpha 77.9314(18)
_cell_angle_beta 85.6033(18)
_cell_angle_gamma 65.5596(16)
_cell_formula_units_Z 1
_cell_length_a 10.0609(3)
_cell_length_b 11.2203(4)
_cell_length_c 21.7538(7)
_cell_measurement_reflns_used 9024
_cell_measurement_temperature 100(2)
_cell_measurement_theta_max 29.87
_cell_measurement_theta_min 2.22
_cell_volume 2186.11(13)
_computing_cell_refinement 'SAINT V7.23A (Bruker, 2005)'
_computing_data_collection 'APEX2 V2.1-4 (Bruker, 2007)'
_computing_data_reduction 'Bruker SAINT'
_computing_molecular_graphics
;
O. V. Dolomanov, L. J. Bourhis, R. J. Gildea, J. A. K. Howard and H. Puschmann,
OLEX2: a complete structure solution, refinement and analysis program.
J. Appl. Cryst. (2009). 42, 339-341.
;
_computing_publication_material
;
O. V. Dolomanov, L. J. Bourhis, R. J. Gildea, J. A. K. Howard and H. Puschmann,
OLEX2: a complete structure solution, refinement and analysis program.
J. Appl. Cryst. (2009). 42, 339-341.
;
_computing_structure_refinement
;
SHELXL, G.M. Sheldrick, Beta test 
;
_diffrn_ambient_temperature 100.03
_diffrn_detector_area_resol_mean 8
_diffrn_measured_fraction_theta_full 0.999
_diffrn_measured_fraction_theta_max 0.993
_diffrn_measurement_device_type 'Bruker Kappa APEX CCD area detector'
_diffrn_measurement_method '\w and \f scans'
_diffrn_radiation_monochromator graphite
_diffrn_radiation_type MoK\a
_diffrn_radiation_wavelength 0.71073
_diffrn_reflns_av_R_equivalents 0.0376
_diffrn_reflns_av_unetI/netI 0.0444
_diffrn_reflns_Laue_measured_fraction_full 0.999
_diffrn_reflns_Laue_measured_fraction_max 0.993
_diffrn_reflns_limit_h_max 14
_diffrn_reflns_limit_h_min -14
_diffrn_reflns_limit_k_max 15
_diffrn_reflns_limit_k_min -15
_diffrn_reflns_limit_l_max 30
_diffrn_reflns_limit_l_min -30
_diffrn_reflns_number 59360
_diffrn_reflns_point_group_measured_fraction_full 0.999
_diffrn_reflns_point_group_measured_fraction_max 0.993
_diffrn_reflns_theta_full 25.242
_diffrn_reflns_theta_max 30.255
_diffrn_reflns_theta_min 2.071
_diffrn_source 'sealed tube'
_diffrn_standards_number 0
_exptl_absorpt_coefficient_mu 0.184
_exptl_absorpt_correction_T_max 0.7460
_exptl_absorpt_correction_T_min 0.6012
_exptl_absorpt_correction_type multi-scan
_exptl_absorpt_process_details
;
SADABS-2008/1 (Bruker,2008) was used for absorption correction.
wR2(int) was 0.0643 before and 0.0475 after correction.
The Ratio of minimum to maximum transmission is 0.8059.
The \l/2 correction factor is 0.0015.
;
_exptl_crystal_colour yellow
_exptl_crystal_density_diffrn 1.333
_exptl_crystal_description needle
_exptl_crystal_F_000 897
_exptl_crystal_size_max 0.252
_exptl_crystal_size_mid 0.103
_exptl_crystal_size_min 0.05
_refine_diff_density_max 1.544
_refine_diff_density_min -0.426
_refine_diff_density_rms 0.145
_refine_ls_extinction_method none
_refine_ls_goodness_of_fit_ref 1.059
_refine_ls_hydrogen_treatment constr
_refine_ls_matrix_type full
_refine_ls_number_parameters 689
_refine_ls_number_reflns 12946
_refine_ls_number_restraints 582
_refine_ls_restrained_S_all 1.053
_refine_ls_R_factor_all 0.1286
_refine_ls_R_factor_gt 0.0898
_refine_ls_shift/su_max 0.001
_refine_ls_shift/su_mean 0.000
_refine_ls_structure_factor_coef Fsqd
_refine_ls_weighting_details
;
 w=1/[\s^2^(Fo^2^)+(0.1601P)^2^+2.5359P]
 where P=(Fo^2^+2Fc^2^)/3
;
_refine_ls_weighting_scheme calc
_refine_ls_wR_factor_gt 0.2662
_refine_ls_wR_factor_ref 0.2967
_reflns_Friedel_coverage 0.000
_reflns_number_gt 8548
_reflns_number_total 12946
_reflns_threshold_expression 'I > 2\s(I)'
_cod_data_source_file ja4052763_si_003.cif
_cod_data_source_block n2247
_cod_database_code 4120370
_refinement_special_details
;

 Distance restraints were refined for the disordered anthracene.
 A group anistropic displacement parameter was refined for the
 disordered anthracene. It was also restrained esd (0.01) that its
 Uij components approximate to isotropic. The enhanced rigid-bond
 restraint (SHELX keyword RIGU) was applied to the disordered
 fluorine atoms and anthracene. (Acta Cryst. A68 (2012) 448-451).
 The highest peaks in the difference map were located around the
 disordered anthracene indicating some more possible disorder.
;
_shelx_estimated_absorpt_t_max 0.991
_shelx_estimated_absorpt_t_min 0.955
_shelx_space_group_comment
;
The symmetry employed for this shelxl refinement is uniquely defined
by the following loop, which should always be used as a source of
symmetry information in preference to the above space-group names.
They are only intended as comments.
;
_shelxl_version_number 2012-6

loop_
_space_group_symop_operation_xyz
'x, y, z'
'-x, -y, -z'

loop_
_atom_site_label
_atom_site_type_symbol
_atom_site_fract_x
_atom_site_fract_y
_atom_site_fract_z
_atom_site_U_iso_or_equiv
_atom_site_adp_type
_atom_site_occupancy
_atom_site_site_symmetry_order
_atom_site_calc_flag
_atom_site_refinement_flags_posn
_atom_site_refinement_flags_adp
_atom_site_refinement_flags_occupancy
_atom_site_disorder_assembly
_atom_site_disorder_group
N1 N 0.4322(3) 0.4680(2) 0.89799(12) 0.0303(5) Uani 1 1 d . . . . .
N2 N 0.5363(2) 1.0578(2) 0.19191(11) 0.0271(5) Uani 1 1 d . . . . .
C1 C 0.4130(4) 0.3841(3) 0.95816(15) 0.0354(7) Uani 1 1 d . . . . .
H1A H 0.3169 0.4313 0.9765 0.042 Uiso 1 1 calc R U . . .
H1B H 0.4901 0.3660 0.9888 0.042 Uiso 1 1 calc R U . . .
C2 C 0.5670(3) 0.4434(3) 0.87507(15) 0.0305(6) Uani 1 1 d . . . . .
H2 H 0.6497 0.3824 0.9002 0.037 Uiso 1 1 calc R U . . .
C3 C 0.5868(3) 0.5053(3) 0.81577(14) 0.0287(6) Uani 1 1 d . . . . .
H3 H 0.6827 0.4875 0.8004 0.034 Uiso 1 1 calc R U . . .
C4 C 0.4663(3) 0.5942(3) 0.77818(14) 0.0264(5) Uani 1 1 d . . . . .
C5 C 0.3285(3) 0.6218(3) 0.80499(15) 0.0319(6) Uani 1 1 d . . . . .
H5 H 0.2440 0.6863 0.7819 0.038 Uiso 1 1 calc R U . . .
C6 C 0.3141(3) 0.5569(3) 0.86410(15) 0.0321(6) Uani 1 1 d . . . . .
H6 H 0.2196 0.5750 0.8813 0.039 Uiso 1 1 calc R U . . .
C7 C 0.4822(3) 0.6532(3) 0.71239(13) 0.0259(5) Uani 1 1 d . . . . .
C8 C 0.6075(3) 0.6729(3) 0.69081(14) 0.0267(5) Uani 1 1 d . . . . .
H8 H 0.6853 0.6492 0.7194 0.032 Uiso 1 1 calc R U . . .
C9 C 0.6196(3) 0.7263(3) 0.62851(14) 0.0275(5) Uani 1 1 d . . . . .
H9 H 0.7054 0.7393 0.6148 0.033 Uiso 1 1 calc R U . . .
C10 C 0.5068(3) 0.7616(3) 0.58503(13) 0.0260(5) Uani 1 1 d . . . . .
C11 C 0.3836(3) 0.7392(3) 0.60662(15) 0.0328(6) Uani 1 1 d . . . . .
H11 H 0.3068 0.7605 0.5779 0.039 Uiso 1 1 calc R U . . .
C12 C 0.3711(3) 0.6867(3) 0.66898(15) 0.0325(6) Uani 1 1 d . . . . .
H12 H 0.2856 0.6731 0.6826 0.039 Uiso 1 1 calc R U . . .
C13 C 0.5175(3) 0.8186(3) 0.51806(13) 0.0251(5) Uani 1 1 d . . . . .
C14 C 0.6498(3) 0.7969(3) 0.48774(14) 0.0299(6) Uani 1 1 d . . . . .
H14 H 0.7382 0.7458 0.5111 0.036 Uiso 1 1 calc R U . . .
C15 C 0.6562(3) 0.8476(3) 0.42464(14) 0.0295(6) Uani 1 1 d . . . . .
H15 H 0.7484 0.8311 0.4053 0.035 Uiso 1 1 calc R U . . .
C16 C 0.5279(3) 0.9234(3) 0.38878(13) 0.0248(5) Uani 1 1 d . . . . .
C17 C 0.3940(3) 0.9481(3) 0.41934(14) 0.0278(5) Uani 1 1 d . . . . .
H17 H 0.3055 1.0001 0.3962 0.033 Uiso 1 1 calc R U . . .
C18 C 0.3891(3) 0.8979(3) 0.48260(14) 0.0281(6) Uani 1 1 d . . . . .
H18 H 0.2972 0.9173 0.5025 0.034 Uiso 1 1 calc R U . . .
C19 C 0.5315(3) 0.9722(3) 0.32082(13) 0.0256(5) Uani 1 1 d . . . . .
C20 C 0.6491(3) 0.9958(3) 0.29162(14) 0.0290(6) Uani 1 1 d . . . . .
H20 H 0.7299 0.9826 0.3162 0.035 Uiso 1 1 calc R U . . .
C21 C 0.6488(3) 1.0379(3) 0.22763(14) 0.0289(6) Uani 1 1 d . . . . .
H21 H 0.7299 1.0531 0.2084 0.035 Uiso 1 1 calc R U . . .
C22 C 0.4192(3) 1.0379(3) 0.21829(14) 0.0305(6) Uani 1 1 d . . . . .
H22 H 0.3394 1.0535 0.1925 0.037 Uiso 1 1 calc R U . . .
C23 C 0.4149(3) 0.9956(3) 0.28185(14) 0.0294(6) Uani 1 1 d . . . . .
H23 H 0.3320 0.9818 0.2998 0.035 Uiso 1 1 calc R U . . .
C24 C 0.5419(3) 1.0912(3) 0.12193(14) 0.0297(6) Uani 1 1 d . . . . .
H24A H 0.6267 1.1137 0.1092 0.036 Uiso 1 1 calc R U . . .
H24B H 0.4521 1.1698 0.1055 0.036 Uiso 1 1 calc R U . . .
C25 C 0.5551(3) 0.9739(3) 0.09529(14) 0.0294(6) Uani 1 1 d . . . . .
C26 C 0.4319(3) 0.9682(3) 0.07347(15) 0.0326(6) Uani 1 1 d . . . . .
H26 H 0.3400 1.0421 0.0722 0.039 Uiso 1 1 calc R U . . .
C27 C 0.4431(3) 0.8541(3) 0.05346(15) 0.0338(6) Uani 1 1 d . . . . .
H27 H 0.3591 0.8508 0.0381 0.041 Uiso 1 1 calc R U . . .
C28 C 0.5775(3) 0.7450(3) 0.05606(14) 0.0318(6) Uani 1 1 d . . . . .
C29 C 0.7002(3) 0.7523(3) 0.07655(18) 0.0406(8) Uani 1 1 d . . . . .
H29 H 0.7924 0.6790 0.0773 0.049 Uiso 1 1 calc R U . . .
C30 C 0.6891(3) 0.8661(3) 0.09608(17) 0.0387(7) Uani 1 1 d . . . . .
H30 H 0.7739 0.8702 0.1101 0.046 Uiso 1 1 calc R U . . .
N3 N 0.2673(4) 0.7277(3) 0.96459(16) 0.0463(7) Uani 1 1 d . . . . .
C1A C 0.1512(4) 0.7583(4) 0.98113(17) 0.0396(7) Uani 1 1 d . . . . .
C1B C 0.0044(5) 0.7931(6) 1.0038(2) 0.0698(15) Uani 1 1 d . . . . .
H1BA H 0.0045 0.7844 1.0496 0.105 Uiso 1 1 calc R U . . .
H1BB H -0.0344 0.7331 0.9929 0.105 Uiso 1 1 calc R U . . .
H1BC H -0.0568 0.8854 0.9843 0.105 Uiso 1 1 calc R U . . .
C31 C 0.0180(4) 1.0071(5) 0.36768(18) 0.0490(10) Uani 1 1 d . . . . .
H31 H 0.0210 0.9336 0.3516 0.059 Uiso 1 1 calc R U . . .
C32 C 0.0225(4) 1.1137(5) 0.32742(19) 0.0523(10) Uani 1 1 d . . . . .
H32 H 0.0289 1.1149 0.2835 0.063 Uiso 1 1 calc R U . . .
C33 C 0.0178(4) 1.2242(5) 0.3505(2) 0.0524(10) Uani 1 1 d . . . . .
H33 H 0.0208 1.2995 0.3218 0.063 Uiso 1 1 calc R U . . .
C34 C 0.0088(4) 1.2244(4) 0.4136(2) 0.0497(9) Uani 1 1 d . . . . .
H34 H 0.0056 1.2998 0.4281 0.060 Uiso 1 1 calc R U . . .
C35 C 0.0043(3) 1.1129(4) 0.45777(17) 0.0424(8) Uani 1 1 d . . . . .
C36 C 0.0087(3) 1.0009(4) 0.43481(17) 0.0426(8) Uani 1 1 d . . . . .
C37 C 0.0047(3) 0.8908(4) 0.47723(18) 0.0445(9) Uani 1 1 d . . . . .
H37 H 0.0082 0.8164 0.4618 0.053 Uiso 1 1 calc R U . . .
C38 C 0.621(2) 0.685(2) 0.2478(8) 0.0352(10) Uani 0.1354(19) 1 d D U P A 1
H38 H 0.5622 0.7199 0.2108 0.042 Uiso 0.1354(19) 1 calc R U P A 1
C39 C 0.770(2) 0.664(2) 0.2476(10) 0.0352(10) Uani 0.1354(19) 1 d D U P A 1
H39 H 0.8133 0.6797 0.2080 0.042 Uiso 0.1354(19) 1 calc R U P A 1
C40 C 0.8582(18) 0.622(2) 0.3014(8) 0.0352(10) Uani 0.1354(19) 1 d D U P A 1
H40 H 0.9538 0.6199 0.3004 0.042 Uiso 0.1354(19) 1 calc R U P A 1
C41 C 0.7919(17) 0.584(2) 0.3578(8) 0.0352(10) Uani 0.1354(19) 1 d D U P A 1
H41 H 0.8516 0.5439 0.3946 0.042 Uiso 0.1354(19) 1 calc R U P A 1
C42 C 0.6470(16) 0.600(2) 0.3636(8) 0.0352(10) Uani 0.1354(19) 1 d D U P A 1
C43 C 0.5816(18) 0.566(2) 0.4211(7) 0.0352(10) Uani 0.1354(19) 1 d D U P A 1
H43 H 0.6359 0.5382 0.4592 0.042 Uiso 0.1354(19) 1 calc R U P A 1
C44 C 0.4350(18) 0.574(2) 0.4229(8) 0.0352(10) Uani 0.1354(19) 1 d D U P A 1
C45 C 0.3905(19) 0.528(2) 0.4839(8) 0.0352(10) Uani 0.1354(19) 1 d D U P A 1
H45 H 0.4475 0.4957 0.5214 0.042 Uiso 0.1354(19) 1 calc R U P A 1
C46 C 0.246(2) 0.540(2) 0.4784(7) 0.0352(10) Uani 0.1354(19) 1 d D U P A 1
H46 H 0.2022 0.5204 0.5173 0.042 Uiso 0.1354(19) 1 calc R U P A 1
C47 C 0.1544(18) 0.576(2) 0.4249(8) 0.0352(10) Uani 0.1354(19) 1 d D U P A 1
H47 H 0.0670 0.5636 0.4234 0.042 Uiso 0.1354(19) 1 calc R U P A 1
C48 C 0.2183(18) 0.634(2) 0.3751(8) 0.0352(10) Uani 0.1354(19) 1 d D U P A 1
H48 H 0.1540 0.6825 0.3402 0.042 Uiso 0.1354(19) 1 calc R U P A 1
C49 C 0.3551(16) 0.635(2) 0.3658(7) 0.0352(10) Uani 0.1354(19) 1 d D U P A 1
C50 C 0.4194(18) 0.667(2) 0.3090(7) 0.0352(10) Uani 0.1354(19) 1 d D U P A 1
H50 H 0.3633 0.7008 0.2712 0.042 Uiso 0.1354(19) 1 calc R U P A 1
C51 C 0.5674(17) 0.650(2) 0.3072(7) 0.0352(10) Uani 0.1354(19) 1 d D U P A 1
C38A C 0.529(2) 0.704(2) 0.2490(8) 0.0352(10) Uani 0.1146(19) 1 d D U P A 2
H38A H 0.4692 0.7475 0.2125 0.042 Uiso 0.1146(19) 1 calc R U P A 2
C39A C 0.680(2) 0.670(2) 0.2528(8) 0.0352(10) Uani 0.1146(19) 1 d D U P A 2
H39A H 0.7224 0.6905 0.2135 0.042 Uiso 0.1146(19) 1 calc R U P A 2
C40A C 0.7808(19) 0.613(2) 0.3033(9) 0.0352(10) Uani 0.1146(19) 1 d D U P A 2
H40A H 0.8811 0.5975 0.3013 0.042 Uiso 0.1146(19) 1 calc R U P A 2
C41A C 0.7051(19) 0.582(2) 0.3573(8) 0.0352(10) Uani 0.1146(19) 1 d D U P A 2
H41A H 0.7665 0.5336 0.3930 0.042 Uiso 0.1146(19) 1 calc R U P A 2
C42A C 0.556(2) 0.610(2) 0.3689(7) 0.0352(10) Uani 0.1146(19) 1 d D U P A 2
C43A C 0.4867(18) 0.574(2) 0.4250(7) 0.0352(10) Uani 0.1146(19) 1 d D U P A 2
H43A H 0.5470 0.5314 0.4615 0.042 Uiso 0.1146(19) 1 calc R U P A 2
C44A C 0.3364(19) 0.596(2) 0.4326(8) 0.0352(10) Uani 0.1146(19) 1 d D U P A 2
C45A C 0.273(2) 0.550(3) 0.4878(8) 0.0352(10) Uani 0.1146(19) 1 d D U P A 2
H45A H 0.3111 0.5305 0.5290 0.042 Uiso 0.1146(19) 1 calc R U P A 2
C46A C 0.145(2) 0.538(2) 0.4735(8) 0.0352(10) Uani 0.1146(19) 1 d D U P A 2
H46A H 0.1060 0.4929 0.5069 0.042 Uiso 0.1146(19) 1 calc R U P A 2
C47A C 0.067(2) 0.584(2) 0.4162(9) 0.0352(10) Uani 0.1146(19) 1 d D U P A 2
H47A H -0.0232 0.5797 0.4105 0.042 Uiso 0.1146(19) 1 calc R U P A 2
C48A C 0.142(2) 0.637(2) 0.3682(9) 0.0352(10) Uani 0.1146(19) 1 d D U P A 2
H48A H 0.0922 0.6744 0.3288 0.042 Uiso 0.1146(19) 1 calc R U P A 2
C49A C 0.280(2) 0.641(2) 0.3708(7) 0.0352(10) Uani 0.1146(19) 1 d D U P A 2
C50A C 0.3351(19) 0.680(2) 0.3114(7) 0.0352(10) Uani 0.1146(19) 1 d D U P A 2
H50A H 0.2751 0.7179 0.2746 0.042 Uiso 0.1146(19) 1 calc R U P A 2
C51A C 0.4841(19) 0.660(2) 0.3096(8) 0.0352(10) Uani 0.1146(19) 1 d D U P A 2
P1 P 0.88529(8) 0.60895(8) 0.87247(4) 0.0314(2) Uani 1 1 d . . . . .
F1 F 1.01070(19) 0.5470(2) 0.92530(9) 0.0401(5) Uani 1 1 d . . . B .
F2 F 0.7593(3) 0.6732(2) 0.81982(11) 0.0515(6) Uani 1 1 d . . . B .
F3 F 0.8393(10) 0.7525(6) 0.8864(4) 0.054(2) Uani 0.64(3) 1 d . . P B 1
F3A F 0.954(3) 0.697(3) 0.8368(14) 0.111(10) Uani 0.36(3) 1 d . . P B 2
F4 F 0.9999(7) 0.6371(11) 0.8219(3) 0.056(2) Uani 0.64(3) 1 d . . P B 1
F4A F 0.967(3) 0.492(3) 0.8399(12) 0.125(10) Uani 0.36(3) 1 d . . P B 2
F5 F 0.9315(10) 0.4698(7) 0.8535(5) 0.062(2) Uani 0.64(3) 1 d . . P B 1
F5A F 0.808(3) 0.521(3) 0.9170(9) 0.086(6) Uani 0.36(3) 1 d . . P B 2
F6 F 0.7713(8) 0.5814(12) 0.9191(4) 0.061(2) Uani 0.64(3) 1 d . . P B 1
F6A F 0.7990(16) 0.721(2) 0.9150(13) 0.084(7) Uani 0.36(3) 1 d . . P B 2
P2 P 0.07047(12) 0.90940(16) 0.17750(6) 0.0627(4) Uani 1 1 d . . . . .
F7 F -0.0050(11) 0.8912(9) 0.2439(6) 0.052(2) Uani 0.509(7) 1 d . . P C 1
F7A F 0.0159(17) 0.8998(18) 0.2438(7) 0.111(6) Uani 0.491(7) 1 d . . P C 2
F8 F 0.1088(7) 0.9787(9) 0.1055(3) 0.080(2) Uani 0.509(7) 1 d . . P C 1
F8A F 0.1617(9) 0.8698(14) 0.1159(4) 0.103(3) Uani 0.491(7) 1 d . . P C 2
F9 F -0.0512(5) 1.0790(5) 0.1770(3) 0.0629(18) Uani 0.509(7) 1 d . . P C 1
F9A F -0.0621(6) 0.9894(9) 0.1427(3) 0.070(2) Uani 0.491(7) 1 d . . P C 2
F10 F -0.0666(7) 0.9097(12) 0.1454(4) 0.087(3) Uani 0.509(7) 1 d . . P C 1
F10A F 0.0400(14) 0.7708(9) 0.1762(5) 0.128(4) Uani 0.491(7) 1 d . . P C 2
F11 F 0.1826(6) 0.9498(8) 0.2057(4) 0.0626(19) Uani 0.509(7) 1 d . . P C 1
F11A F 0.1260(11) 1.0056(11) 0.1792(6) 0.102(3) Uani 0.491(7) 1 d . . P C 2
F12 F 0.1659(7) 0.7824(7) 0.1703(5) 0.095(3) Uani 0.509(7) 1 d . . P C 1
F12A F 0.2259(10) 0.7884(11) 0.2173(5) 0.143(5) Uani 0.491(7) 1 d . . P C 2

loop_
_atom_site_aniso_label
_atom_site_aniso_U_11
_atom_site_aniso_U_22
_atom_site_aniso_U_33
_atom_site_aniso_U_23
_atom_site_aniso_U_13
_atom_site_aniso_U_12
N1 0.0302(12) 0.0243(12) 0.0359(13) -0.0056(9) 0.0055(10) -0.0117(10)
N2 0.0212(10) 0.0266(12) 0.0319(12) -0.0042(9) 0.0066(9) -0.0098(9)
C1 0.0404(16) 0.0288(15) 0.0344(16) -0.0042(12) 0.0113(13) -0.0145(13)
C2 0.0262(13) 0.0290(14) 0.0365(15) -0.0054(11) 0.0004(11) -0.0118(11)
C3 0.0219(12) 0.0293(14) 0.0363(15) -0.0039(11) 0.0004(11) -0.0131(11)
C4 0.0233(12) 0.0254(13) 0.0337(14) -0.0046(10) 0.0004(10) -0.0138(10)
C5 0.0231(13) 0.0311(15) 0.0391(16) -0.0042(12) 0.0025(11) -0.0102(11)
C6 0.0243(13) 0.0296(15) 0.0405(16) -0.0064(12) 0.0078(11) -0.0107(11)
C7 0.0227(12) 0.0248(13) 0.0315(14) -0.0038(10) -0.0016(10) -0.0114(10)
C8 0.0220(12) 0.0277(13) 0.0326(14) -0.0052(11) -0.0028(10) -0.0120(10)
C9 0.0217(12) 0.0300(14) 0.0345(15) -0.0069(11) 0.0009(10) -0.0139(11)
C10 0.0226(12) 0.0262(13) 0.0317(14) -0.0051(10) -0.0016(10) -0.0124(10)
C11 0.0261(13) 0.0409(17) 0.0363(16) -0.0026(12) -0.0050(11) -0.0198(12)
C12 0.0249(13) 0.0381(16) 0.0378(16) -0.0009(12) -0.0016(11) -0.0189(12)
C13 0.0234(12) 0.0243(13) 0.0302(13) -0.0051(10) -0.0029(10) -0.0116(10)
C14 0.0245(13) 0.0306(14) 0.0353(15) -0.0060(11) -0.0047(11) -0.0114(11)
C15 0.0212(12) 0.0316(14) 0.0366(15) -0.0066(11) 0.0027(11) -0.0118(11)
C16 0.0215(12) 0.0245(13) 0.0300(13) -0.0059(10) 0.0015(10) -0.0108(10)
C17 0.0209(12) 0.0277(14) 0.0332(14) -0.0045(11) -0.0002(10) -0.0091(10)
C18 0.0203(12) 0.0331(15) 0.0303(14) -0.0069(11) 0.0026(10) -0.0102(11)
C19 0.0198(11) 0.0239(13) 0.0334(14) -0.0069(10) 0.0028(10) -0.0092(10)
C20 0.0209(12) 0.0315(14) 0.0386(15) -0.0109(12) 0.0045(11) -0.0135(11)
C21 0.0210(12) 0.0290(14) 0.0406(16) -0.0108(11) 0.0083(11) -0.0136(11)
C22 0.0187(12) 0.0360(15) 0.0350(15) -0.0019(12) 0.0026(10) -0.0121(11)
C23 0.0172(11) 0.0343(15) 0.0329(15) -0.0008(11) 0.0028(10) -0.0098(11)
C24 0.0300(14) 0.0270(14) 0.0317(14) -0.0021(11) 0.0081(11) -0.0143(11)
C25 0.0277(13) 0.0269(14) 0.0310(14) -0.0027(11) 0.0101(11) -0.0117(11)
C26 0.0263(13) 0.0265(14) 0.0404(17) -0.0040(12) 0.0036(12) -0.0079(11)
C27 0.0305(14) 0.0292(15) 0.0401(17) -0.0035(12) 0.0025(12) -0.0125(12)
C28 0.0323(14) 0.0272(14) 0.0327(15) -0.0031(11) 0.0114(11) -0.0122(12)
C29 0.0246(14) 0.0334(16) 0.058(2) -0.0092(14) 0.0143(14) -0.0084(12)
C30 0.0262(14) 0.0357(17) 0.055(2) -0.0123(14) 0.0096(13) -0.0133(13)
N3 0.0435(17) 0.0476(18) 0.0530(18) -0.0129(14) 0.0063(14) -0.0232(14)
C1A 0.0397(17) 0.0464(19) 0.0433(18) -0.0151(14) 0.0034(14) -0.0255(15)
C1B 0.042(2) 0.119(4) 0.074(3) -0.056(3) 0.018(2) -0.044(3)
C31 0.0238(15) 0.074(3) 0.048(2) -0.0260(19) -0.0006(13) -0.0110(16)
C32 0.0244(15) 0.078(3) 0.045(2) -0.0161(19) -0.0018(14) -0.0092(17)
C33 0.0226(15) 0.071(3) 0.055(2) -0.0094(19) -0.0031(14) -0.0111(16)
C34 0.0233(15) 0.061(2) 0.061(2) -0.0181(19) -0.0037(15) -0.0105(15)
C35 0.0183(13) 0.060(2) 0.0479(19) -0.0207(17) -0.0011(12) -0.0102(14)
C36 0.0199(13) 0.064(2) 0.0450(19) -0.0249(17) -0.0001(12) -0.0113(14)
C37 0.0220(14) 0.064(2) 0.050(2) -0.0270(18) -0.0013(13) -0.0117(15)
C38 0.046(2) 0.0181(14) 0.0422(16) -0.0132(12) -0.0024(15) -0.0101(14)
C39 0.046(2) 0.0181(14) 0.0422(16) -0.0132(12) -0.0024(15) -0.0101(14)
C40 0.046(2) 0.0181(14) 0.0422(16) -0.0132(12) -0.0024(15) -0.0101(14)
C41 0.046(2) 0.0181(14) 0.0422(16) -0.0132(12) -0.0024(15) -0.0101(14)
C42 0.046(2) 0.0181(14) 0.0422(16) -0.0132(12) -0.0024(15) -0.0101(14)
C43 0.046(2) 0.0181(14) 0.0422(16) -0.0132(12) -0.0024(15) -0.0101(14)
C44 0.046(2) 0.0181(14) 0.0422(16) -0.0132(12) -0.0024(15) -0.0101(14)
C45 0.046(2) 0.0181(14) 0.0422(16) -0.0132(12) -0.0024(15) -0.0101(14)
C46 0.046(2) 0.0181(14) 0.0422(16) -0.0132(12) -0.0024(15) -0.0101(14)
C47 0.046(2) 0.0181(14) 0.0422(16) -0.0132(12) -0.0024(15) -0.0101(14)
C48 0.046(2) 0.0181(14) 0.0422(16) -0.0132(12) -0.0024(15) -0.0101(14)
C49 0.046(2) 0.0181(14) 0.0422(16) -0.0132(12) -0.0024(15) -0.0101(14)
C50 0.046(2) 0.0181(14) 0.0422(16) -0.0132(12) -0.0024(15) -0.0101(14)
C51 0.046(2) 0.0181(14) 0.0422(16) -0.0132(12) -0.0024(15) -0.0101(14)
C38A 0.046(2) 0.0181(14) 0.0422(16) -0.0132(12) -0.0024(15) -0.0101(14)
C39A 0.046(2) 0.0181(14) 0.0422(16) -0.0132(12) -0.0024(15) -0.0101(14)
C40A 0.046(2) 0.0181(14) 0.0422(16) -0.0132(12) -0.0024(15) -0.0101(14)
C41A 0.046(2) 0.0181(14) 0.0422(16) -0.0132(12) -0.0024(15) -0.0101(14)
C42A 0.046(2) 0.0181(14) 0.0422(16) -0.0132(12) -0.0024(15) -0.0101(14)
C43A 0.046(2) 0.0181(14) 0.0422(16) -0.0132(12) -0.0024(15) -0.0101(14)
C44A 0.046(2) 0.0181(14) 0.0422(16) -0.0132(12) -0.0024(15) -0.0101(14)
C45A 0.046(2) 0.0181(14) 0.0422(16) -0.0132(12) -0.0024(15) -0.0101(14)
C46A 0.046(2) 0.0181(14) 0.0422(16) -0.0132(12) -0.0024(15) -0.0101(14)
C47A 0.046(2) 0.0181(14) 0.0422(16) -0.0132(12) -0.0024(15) -0.0101(14)
C48A 0.046(2) 0.0181(14) 0.0422(16) -0.0132(12) -0.0024(15) -0.0101(14)
C49A 0.046(2) 0.0181(14) 0.0422(16) -0.0132(12) -0.0024(15) -0.0101(14)
C50A 0.046(2) 0.0181(14) 0.0422(16) -0.0132(12) -0.0024(15) -0.0101(14)
C51A 0.046(2) 0.0181(14) 0.0422(16) -0.0132(12) -0.0024(15) -0.0101(14)
P1 0.0267(4) 0.0301(4) 0.0368(4) -0.0062(3) -0.0029(3) -0.0105(3)
F1 0.0260(9) 0.0450(11) 0.0407(11) -0.0035(8) -0.0046(7) -0.0076(8)
F2 0.0541(13) 0.0454(12) 0.0584(14) -0.0016(10) -0.0269(11) -0.0230(10)
F3 0.055(4) 0.039(2) 0.068(4) -0.023(2) -0.024(3) -0.008(2)
F3A 0.096(13) 0.107(16) 0.127(16) 0.072(13) -0.046(13) -0.077(13)
F4 0.042(3) 0.092(5) 0.035(2) 0.002(3) 0.0011(17) -0.036(3)
F4A 0.117(15) 0.144(18) 0.073(9) -0.078(11) -0.003(9) 0.014(11)
F5 0.060(3) 0.035(3) 0.089(6) -0.025(3) -0.023(4) -0.006(2)
F5A 0.074(11) 0.117(15) 0.084(8) 0.023(9) -0.029(7) -0.070(11)
F6 0.032(2) 0.104(6) 0.039(2) 0.004(3) 0.0075(18) -0.029(3)
F6A 0.040(6) 0.075(10) 0.112(13) -0.065(10) -0.036(7) 0.027(5)
P2 0.0415(6) 0.1098(11) 0.0643(7) -0.0425(7) 0.0119(5) -0.0477(6)
F7 0.036(3) 0.058(4) 0.065(5) -0.003(3) -0.003(3) -0.027(3)
F7A 0.109(9) 0.224(14) 0.053(6) -0.053(7) 0.014(5) -0.112(9)
F8 0.048(3) 0.110(6) 0.074(4) -0.007(4) 0.016(3) -0.033(4)
F8A 0.059(4) 0.161(10) 0.095(6) -0.051(7) 0.037(4) -0.045(6)
F9 0.035(2) 0.054(3) 0.097(4) -0.022(3) 0.001(2) -0.011(2)
F9A 0.034(3) 0.099(6) 0.065(4) -0.003(4) 0.005(2) -0.022(3)
F10 0.047(3) 0.163(9) 0.096(5) -0.091(6) 0.024(3) -0.059(5)
F10A 0.196(11) 0.089(6) 0.147(8) -0.034(5) -0.022(7) -0.096(7)
F11 0.029(3) 0.078(5) 0.097(5) -0.038(4) -0.008(2) -0.027(3)
F11A 0.077(6) 0.105(7) 0.158(10) -0.029(6) -0.002(5) -0.069(6)
F12 0.055(4) 0.054(4) 0.183(10) -0.067(5) 0.026(5) -0.012(3)
F12A 0.093(6) 0.130(8) 0.157(9) -0.055(7) -0.064(6) 0.026(5)

loop_
_atom_type_symbol
_atom_type_description
_atom_type_scat_dispersion_real
_atom_type_scat_dispersion_imag
_atom_type_scat_source
C C 0.0033 0.0016 'International Tables Vol C Tables 4.2.6.8 and 6.1.1.4'
H H 0.0000 0.0000 'International Tables Vol C Tables 4.2.6.8 and 6.1.1.4'
F F 0.0171 0.0103 'International Tables Vol C Tables 4.2.6.8 and 6.1.1.4'
N N 0.0061 0.0033 'International Tables Vol C Tables 4.2.6.8 and 6.1.1.4'
P P 0.1023 0.0942 'International Tables Vol C Tables 4.2.6.8 and 6.1.1.4'

loop_
_geom_angle_atom_site_label_1
_geom_angle_atom_site_label_2
_geom_angle_atom_site_label_3
_geom_angle
_geom_angle_site_symmetry_1
_geom_angle_site_symmetry_3
C2 N1 C1 119.7(3) . .
C6 N1 C1 119.3(3) . .
C6 N1 C2 120.6(3) . .
C21 N2 C22 120.5(3) . .
C21 N2 C24 121.1(2) . .
C22 N2 C24 118.3(2) . .
N1 C1 H1A 110.1 . .
N1 C1 H1B 110.1 . .
N1 C1 C28 108.0(2) . 2_666
H1A C1 H1B 108.4 . .
C28 C1 H1A 110.1 2_666 .
C28 C1 H1B 110.1 2_666 .
N1 C2 H2 119.5 . .
N1 C2 C3 120.9(3) . .
C3 C2 H2 119.5 . .
C2 C3 H3 120.0 . .
C2 C3 C4 120.1(3) . .
C4 C3 H3 120.0 . .
C3 C4 C5 117.1(3) . .
C3 C4 C7 121.8(2) . .
C5 C4 C7 121.1(3) . .
C4 C5 H5 119.7 . .
C6 C5 C4 120.7(3) . .
C6 C5 H5 119.7 . .
N1 C6 C5 120.6(3) . .
N1 C6 H6 119.7 . .
C5 C6 H6 119.7 . .
C8 C7 C4 122.5(2) . .
C12 C7 C4 119.4(2) . .
C12 C7 C8 118.1(3) . .
C7 C8 H8 119.6 . .
C9 C8 C7 120.8(3) . .
C9 C8 H8 119.6 . .
C8 C9 H9 119.5 . .
C8 C9 C10 120.9(2) . .
C10 C9 H9 119.5 . .
C9 C10 C13 121.9(2) . .
C11 C10 C9 117.9(3) . .
C11 C10 C13 120.2(2) . .
C10 C11 H11 119.4 . .
C12 C11 C10 121.1(3) . .
C12 C11 H11 119.4 . .
C7 C12 H12 119.5 . .
C11 C12 C7 121.1(3) . .
C11 C12 H12 119.5 . .
C14 C13 C10 123.1(2) . .
C14 C13 C18 117.6(3) . .
C18 C13 C10 119.3(2) . .
C13 C14 H14 119.1 . .
C15 C14 C13 121.7(3) . .
C15 C14 H14 119.1 . .
C14 C15 H15 119.7 . .
C14 C15 C16 120.6(3) . .
C16 C15 H15 119.7 . .
C15 C16 C19 121.8(2) . .
C17 C16 C15 118.0(3) . .
C17 C16 C19 120.2(2) . .
C16 C17 H17 119.6 . .
C18 C17 C16 120.8(3) . .
C18 C17 H17 119.6 . .
C13 C18 H18 119.4 . .
C17 C18 C13 121.2(3) . .
C17 C18 H18 119.4 . .
C20 C19 C16 122.8(3) . .
C20 C19 C23 116.8(3) . .
C23 C19 C16 120.5(2) . .
C19 C20 H20 119.8 . .
C21 C20 C19 120.4(3) . .
C21 C20 H20 119.8 . .
N2 C21 C20 121.1(2) . .
N2 C21 H21 119.4 . .
C20 C21 H21 119.4 . .
N2 C22 H22 119.8 . .
N2 C22 C23 120.5(3) . .
C23 C22 H22 119.8 . .
C19 C23 H23 119.6 . .
C22 C23 C19 120.7(3) . .
C22 C23 H23 119.6 . .
N2 C24 H24A 109.8 . .
N2 C24 H24B 109.8 . .
N2 C24 C25 109.3(2) . .
H24A C24 H24B 108.3 . .
C25 C24 H24A 109.8 . .
C25 C24 H24B 109.8 . .
C26 C25 C24 120.4(3) . .
C30 C25 C24 120.1(3) . .
C30 C25 C26 119.4(3) . .
C25 C26 H26 120.0 . .
C25 C26 C27 120.1(3) . .
C27 C26 H26 120.0 . .
C26 C27 H27 120.0 . .
C28 C27 C26 120.0(3) . .
C28 C27 H27 120.0 . .
C27 C28 C1 120.2(3) . 2_666
C29 C28 C1 119.9(3) . 2_666
C29 C28 C27 119.6(3) . .
C28 C29 H29 119.9 . .
C28 C29 C30 120.3(3) . .
C30 C29 H29 119.9 . .
C25 C30 H30 119.7 . .
C29 C30 C25 120.6(3) . .
C29 C30 H30 119.7 . .
N3 C1A C1B 178.0(5) . .
C1A C1B H1BA 109.5 . .
C1A C1B H1BB 109.5 . .
C1A C1B H1BC 109.5 . .
H1BA C1B H1BB 109.5 . .
H1BA C1B H1BC 109.5 . .
H1BB C1B H1BC 109.5 . .
C32 C31 H31 119.1 . .
C32 C31 C36 121.9(4) . .
C36 C31 H31 119.1 . .
C31 C32 H32 120.1 . .
C31 C32 C33 119.9(4) . .
C33 C32 H32 120.1 . .
C32 C33 H33 119.5 . .
C34 C33 C32 121.0(4) . .
C34 C33 H33 119.5 . .
C33 C34 H34 119.6 . .
C33 C34 C35 120.8(4) . .
C35 C34 H34 119.6 . .
C34 C35 C36 118.6(3) . .
C37 C35 C34 122.5(4) 2_576 .
C37 C35 C36 118.9(4) 2_576 .
C35 C36 C31 117.9(4) . .
C37 C36 C31 122.6(4) . .
C37 C36 C35 119.5(3) . .
C35 C37 H37 119.2 2_576 .
C36 C37 C35 121.6(4) . 2_576
C36 C37 H37 119.2 . .
C39 C38 H38 122.7 . .
C51 C38 H38 122.7 . .
C51 C38 C39 114.6(16) . .
C38 C39 H39 117.6 . .
C40 C39 C38 124.7(19) . .
C40 C39 H39 117.6 . .
C39 C40 H40 122.9 . .
C39 C40 C41 114.2(16) . .
C41 C40 H40 122.9 . .
C40 C41 H41 117.2 . .
C42 C41 C40 125.6(15) . .
C42 C41 H41 117.2 . .
C41 C42 C43 124.4(14) . .
C41 C42 C51 114.6(15) . .
C51 C42 C43 121.0(13) . .
C42 C43 H43 119.3 . .
C42 C43 C44 121.4(14) . .
C44 C43 H43 119.3 . .
C45 C44 C43 113.9(14) . .
C49 C44 C43 115.5(14) . .
C49 C44 C45 130.4(14) . .
C44 C45 H45 126.2 . .
C46 C45 C44 107.7(14) . .
C46 C45 H45 126.2 . .
C45 C46 H46 114.3 . .
C45 C46 C47 131.4(15) . .
C47 C46 H46 114.3 . .
C46 C47 H47 126.8 . .
C48 C47 C46 106.5(14) . .
C48 C47 H47 126.8 . .
C47 C48 H48 113.2 . .
C49 C48 C47 133.6(15) . .
C49 C48 H48 113.2 . .
C48 C49 C44 108.4(14) . .
C48 C49 C50 128.3(14) . .
C50 C49 C44 122.5(14) . .
C49 C50 H50 119.5 . .
C49 C50 C51 120.9(14) . .
C51 C50 H50 119.5 . .
C38 C51 C50 116.2(14) . .
C42 C51 C38 125.8(15) . .
C42 C51 C50 118.0(14) . .
C39A C38A H38A 126.3 . .
C39A C38A C51A 107.4(16) . .
C51A C38A H38A 126.3 . .
C38A C39A H39A 113.7 . .
C40A C39A C38A 132.6(16) . .
C40A C39A H39A 113.7 . .
C39A C40A H40A 126.3 . .
C39A C40A C41A 107.4(16) . .
C41A C40A H40A 126.3 . .
C40A C41A H41A 113.6 . .
C40A C41A C42A 132.9(16) . .
C42A C41A H41A 113.6 . .
C41A C42A C43A 129.9(15) . .
C41A C42A C51A 106.6(15) . .
C51A C42A C43A 122.5(16) . .
C42A C43A H43A 116.3 . .
C42A C43A C44A 127.3(14) . .
C44A C43A H43A 116.3 . .
C45A C44A C43A 126.0(15) . .
C49A C44A C43A 104.0(16) . .
C49A C44A C45A 128.4(16) . .
C44A C45A H45A 124.4 . .
C46A C45A C44A 111.2(16) . .
C46A C45A H45A 124.4 . .
C45A C46A H46A 115.8 . .
C47A C46A C45A 128.4(17) . .
C47A C46A H46A 115.8 . .
C46A C47A H47A 124.4 . .
C46A C47A C48A 111.3(16) . .
C48A C47A H47A 124.4 . .
C47A C48A H48A 115.6 . .
C47A C48A C49A 128.9(16) . .
C49A C48A H48A 115.6 . .
C44A C49A C48A 110.9(16) . .
C44A C49A C50A 134.2(18) . .
C48A C49A C50A 114.7(15) . .
C49A C50A H50A 121.6 . .
C51A C50A C49A 116.9(15) . .
C51A C50A H50A 121.6 . .
C38A C51A C42A 132.1(16) . .
C38A C51A C50A 113.2(14) . .
C42A C51A C50A 114.5(16) . .
F1 P1 F2 179.11(12) . .
F1 P1 F4 89.2(3) . .
F1 P1 F5A 86.2(7) . .
F1 P1 F6A 86.0(5) . .
F2 P1 F4 90.7(3) . .
F2 P1 F5A 94.2(7) . .
F2 P1 F6A 93.2(5) . .
F3 P1 F1 91.1(2) . .
F3 P1 F2 88.0(2) . .
F3 P1 F4 88.5(3) . .
F3A P1 F1 91.2(6) . .
F3A P1 F2 88.3(6) . .
F3A P1 F4A 96.3(12) . .
F3A P1 F5A 174.1(12) . .
F3A P1 F6A 89.7(10) . .
F4A P1 F1 90.0(9) . .
F4A P1 F2 90.8(9) . .
F4A P1 F5A 89.0(11) . .
F4A P1 F6A 172.9(10) . .
F5 P1 F1 91.5(3) . .
F5 P1 F2 89.4(3) . .
F5 P1 F3 175.9(4) . .
F5 P1 F4 88.4(4) . .
F5A P1 F6A 84.9(9) . .
F6 P1 F1 92.8(3) . .
F6 P1 F2 87.3(3) . .
F6 P1 F3 92.5(4) . .
F6 P1 F4 177.7(4) . .
F6 P1 F5 90.5(5) . .
F7 P2 F8 161.6(4) . .
F7 P2 F9 80.5(4) . .
F7A P2 F8A 161.2(9) . .
F7A P2 F10A 86.4(7) . .
F7A P2 F12A 79.3(8) . .
F8 P2 F9 81.3(4) . .
F8A P2 F10A 82.0(6) . .
F8A P2 F12A 84.3(5) . .
F9A P2 F7A 101.6(7) . .
F9A P2 F8A 93.0(5) . .
F9A P2 F10A 89.1(5) . .
F9A P2 F12A 169.7(6) . .
F10 P2 F7 88.4(5) . .
F10 P2 F8 86.8(4) . .
F10 P2 F9 81.8(4) . .
F10A P2 F12A 80.7(6) . .
F11 P2 F7 92.3(5) . .
F11 P2 F8 88.0(4) . .
F11 P2 F9 83.5(3) . .
F11 P2 F10 165.0(5) . .
F11A P2 F7A 96.9(8) . .
F11A P2 F8A 91.8(6) . .
F11A P2 F9A 101.2(7) . .
F11A P2 F10A 168.3(6) . .
F11A P2 F12A 88.8(6) . .
F12 P2 F7 105.9(5) . .
F12 P2 F8 92.2(5) . .
F12 P2 F9 173.2(5) . .
F12 P2 F10 96.0(5) . .
F12 P2 F11 98.2(4) . .

loop_
_geom_bond_atom_site_label_1
_geom_bond_atom_site_label_2
_geom_bond_distance
_geom_bond_site_symmetry_2
N1 C1 1.495(4) .
N1 C2 1.344(4) .
N1 C6 1.340(4) .
N2 C21 1.337(4) .
N2 C22 1.352(3) .
N2 C24 1.492(4) .
C1 H1A 0.9900 .
C1 H1B 0.9900 .
C1 C28 1.507(4) 2_666
C2 H2 0.9500 .
C2 C3 1.373(4) .
C3 H3 0.9500 .
C3 C4 1.394(4) .
C4 C5 1.398(4) .
C4 C7 1.473(4) .
C5 H5 0.9500 .
C5 C6 1.368(4) .
C6 H6 0.9500 .
C7 C8 1.397(4) .
C7 C12 1.396(4) .
C8 H8 0.9500 .
C8 C9 1.381(4) .
C9 H9 0.9500 .
C9 C10 1.406(4) .
C10 C11 1.393(4) .
C10 C13 1.479(4) .
C11 H11 0.9500 .
C11 C12 1.380(4) .
C12 H12 0.9500 .
C13 C14 1.390(4) .
C13 C18 1.403(4) .
C14 H14 0.9500 .
C14 C15 1.379(4) .
C15 H15 0.9500 .
C15 C16 1.403(4) .
C16 C17 1.402(4) .
C16 C19 1.469(4) .
C17 H17 0.9500 .
C17 C18 1.379(4) .
C18 H18 0.9500 .
C19 C20 1.395(4) .
C19 C23 1.403(4) .
C20 H20 0.9500 .
C20 C21 1.373(4) .
C21 H21 0.9500 .
C22 H22 0.9500 .
C22 C23 1.369(4) .
C23 H23 0.9500 .
C24 H24A 0.9900 .
C24 H24B 0.9900 .
C24 C25 1.500(4) .
C25 C26 1.390(4) .
C25 C30 1.388(4) .
C26 H26 0.9500 .
C26 C27 1.395(4) .
C27 H27 0.9500 .
C27 C28 1.394(4) .
C28 C1 1.507(4) 2_666
C28 C29 1.383(5) .
C29 H29 0.9500 .
C29 C30 1.387(5) .
C30 H30 0.9500 .
N3 C1A 1.126(5) .
C1A C1B 1.438(5) .
C1B H1BA 0.9800 .
C1B H1BB 0.9800 .
C1B H1BC 0.9800 .
C31 H31 0.9500 .
C31 C32 1.342(6) .
C31 C36 1.445(5) .
C32 H32 0.9500 .
C32 C33 1.414(6) .
C33 H33 0.9500 .
C33 C34 1.369(6) .
C34 H34 0.9500 .
C34 C35 1.424(6) .
C35 C36 1.430(5) .
C35 C37 1.403(5) 2_576
C36 C37 1.392(6) .
C37 C35 1.403(5) 2_576
C37 H37 0.9500 .
C38 H38 0.9500 .
C38 C39 1.418(13) .
C38 C51 1.403(13) .
C39 H39 0.9500 .
C39 C40 1.402(13) .
C40 H40 0.9500 .
C40 C41 1.424(13) .
C41 H41 0.9500 .
C41 C42 1.393(13) .
C42 C43 1.421(13) .
C42 C51 1.398(13) .
C43 H43 0.9500 .
C43 C44 1.439(13) .
C44 C45 1.430(13) .
C44 C49 1.414(12) .
C45 H45 0.9500 .
C45 C46 1.419(13) .
C46 H46 0.9500 .
C46 C47 1.421(13) .
C47 H47 0.9500 .
C47 C48 1.397(13) .
C48 H48 0.9500 .
C48 C49 1.380(12) .
C49 C50 1.400(13) .
C50 H50 0.9500 .
C50 C51 1.419(13) .
C38A H38A 0.9500 .
C38A C39A 1.410(7) .
C38A C51A 1.416(7) .
C39A H39A 0.9500 .
C39A C40A 1.406(7) .
C40A H40A 0.9500 .
C40A C41A 1.410(7) .
C41A H41A 0.9500 .
C41A C42A 1.413(7) .
C42A C43A 1.427(7) .
C42A C51A 1.417(7) .
C43A H43A 0.9500 .
C43A C44A 1.431(7) .
C44A C45A 1.418(7) .
C44A C49A 1.408(7) .
C45A H45A 0.9500 .
C45A C46A 1.415(7) .
C46A H46A 0.9500 .
C46A C47A 1.404(7) .
C47A H47A 0.9500 .
C47A C48A 1.408(7) .
C48A H48A 0.9500 .
C48A C49A 1.419(7) .
C49A C50A 1.423(7) .
C50A H50A 0.9500 .
C50A C51A 1.420(8) .
P1 F1 1.599(2) .
P1 F2 1.600(2) .
P1 F3 1.570(6) .
P1 F3A 1.494(14) .
P1 F4 1.613(6) .
P1 F4A 1.522(19) .
P1 F5 1.570(7) .
P1 F5A 1.622(16) .
P1 F6 1.557(7) .
P1 F6A 1.626(11) .
P2 F7 1.594(12) .
P2 F7A 1.502(14) .
P2 F8 1.689(7) .
P2 F8A 1.600(7) .
P2 F9 1.785(5) .
P2 F9A 1.428(6) .
P2 F10 1.591(6) .
P2 F10A 1.712(7) .
P2 F11 1.581(5) .
P2 F11A 1.413(8) .
P2 F12 1.384(5) .
P2 F12A 1.731(8) .

loop_
_geom_torsion_atom_site_label_1
_geom_torsion_atom_site_label_2
_geom_torsion_atom_site_label_3
_geom_torsion_atom_site_label_4
_geom_torsion
_geom_torsion_site_symmetry_1
_geom_torsion_site_symmetry_4
N1 C2 C3 C4 -0.6(5) . .
N2 C22 C23 C19 0.1(5) . .
N2 C24 C25 C26 97.3(3) . .
N2 C24 C25 C30 -78.5(3) . .
C1 N1 C2 C3 170.4(3) . .
C1 N1 C6 C5 -171.0(3) . .
C1 C28 C29 C30 -173.1(3) 2_666 .
C2 N1 C1 C28 -79.5(3) . 2_666
C2 N1 C6 C5 1.6(5) . .
C2 C3 C4 C5 3.6(4) . .
C2 C3 C4 C7 -174.3(3) . .
C3 C4 C5 C6 -4.2(4) . .
C3 C4 C7 C8 -27.7(4) . .
C3 C4 C7 C12 149.8(3) . .
C4 C5 C6 N1 1.7(5) . .
C4 C7 C8 C9 178.8(3) . .
C4 C7 C12 C11 -178.4(3) . .
C5 C4 C7 C8 154.4(3) . .
C5 C4 C7 C12 -28.0(4) . .
C6 N1 C1 C28 93.1(3) . 2_666
C6 N1 C2 C3 -2.2(4) . .
C7 C4 C5 C6 173.8(3) . .
C7 C8 C9 C10 -0.4(4) . .
C8 C7 C12 C11 -0.7(5) . .
C8 C9 C10 C11 -0.9(4) . .
C8 C9 C10 C13 -179.8(3) . .
C9 C10 C11 C12 1.4(5) . .
C9 C10 C13 C14 24.9(4) . .
C9 C10 C13 C18 -155.6(3) . .
C10 C11 C12 C7 -0.5(5) . .
C10 C13 C14 C15 177.7(3) . .
C10 C13 C18 C17 -177.1(3) . .
C11 C10 C13 C14 -154.0(3) . .
C11 C10 C13 C18 25.5(4) . .
C12 C7 C8 C9 1.2(4) . .
C13 C10 C11 C12 -179.7(3) . .
C13 C14 C15 C16 -0.1(4) . .
C14 C13 C18 C17 2.5(4) . .
C14 C15 C16 C17 1.4(4) . .
C14 C15 C16 C19 -176.5(3) . .
C15 C16 C17 C18 -0.8(4) . .
C15 C16 C19 C20 -26.3(4) . .
C15 C16 C19 C23 152.7(3) . .
C16 C17 C18 C13 -1.2(4) . .
C16 C19 C20 C21 178.1(3) . .
C16 C19 C23 C22 -178.4(3) . .
C17 C16 C19 C20 155.8(3) . .
C17 C16 C19 C23 -25.2(4) . .
C18 C13 C14 C15 -1.9(4) . .
C19 C16 C17 C18 177.2(3) . .
C19 C20 C21 N2 0.3(4) . .
C20 C19 C23 C22 0.7(4) . .
C21 N2 C22 C23 -0.8(4) . .
C21 N2 C24 C25 108.8(3) . .
C22 N2 C21 C20 0.6(4) . .
C22 N2 C24 C25 -66.2(3) . .
C23 C19 C20 C21 -0.9(4) . .
C24 N2 C21 C20 -174.3(3) . .
C24 N2 C22 C23 174.2(3) . .
C24 C25 C26 C27 -174.8(3) . .
C24 C25 C30 C29 174.4(3) . .
C25 C26 C27 C28 0.8(5) . .
C26 C25 C30 C29 -1.3(5) . .
C26 C27 C28 C1 172.7(3) . 2_666
C26 C27 C28 C29 -2.2(5) . .
C27 C28 C29 C30 1.8(5) . .
C28 C29 C30 C25 0.0(5) . .
C30 C25 C26 C27 0.9(5) . .
C31 C32 C33 C34 0.1(5) . .
C31 C36 C37 C35 180.0(3) . 2_576
C32 C31 C36 C35 0.0(5) . .
C32 C31 C36 C37 -179.6(3) . .
C32 C33 C34 C35 0.1(5) . .
C33 C34 C35 C36 -0.3(5) . .
C33 C34 C35 C37 179.9(3) . 2_576
C34 C35 C36 C31 0.2(4) . .
C34 C35 C36 C37 179.9(3) . .
C35 C36 C37 C35 0.3(5) . 2_576
C36 C31 C32 C33 -0.2(5) . .
C37 C35 C36 C31 -180.0(3) 2_576 .
C37 C35 C36 C37 -0.3(5) 2_576 .
C38 C39 C40 C41 8(3) . .
C39 C38 C51 C42 0(3) . .
C39 C38 C51 C50 -178.7(18) . .
C39 C40 C41 C42 -8(3) . .
C40 C41 C42 C43 -177(2) . .
C40 C41 C42 C51 4(3) . .
C41 C42 C43 C44 -175(2) . .
C41 C42 C51 C38 0(3) . .
C41 C42 C51 C50 179.0(19) . .
C42 C43 C44 C45 175.8(19) . .
C42 C43 C44 C49 -9(3) . .
C43 C42 C51 C38 -179(2) . .
C43 C42 C51 C50 0(3) . .
C43 C44 C45 C46 -179.2(18) . .
C43 C44 C49 C48 179.5(18) . .
C43 C44 C49 C50 9(3) . .
C44 C45 C46 C47 6(3) . .
C44 C49 C50 C51 -5(3) . .
C45 C44 C49 C48 -6(3) . .
C45 C44 C49 C50 -176(2) . .
C45 C46 C47 C48 -15(3) . .
C46 C47 C48 C49 16(3) . .
C47 C48 C49 C44 -7(3) . .
C47 C48 C49 C50 163(2) . .
C48 C49 C50 C51 -174(2) . .
C49 C44 C45 C46 6(3) . .
C49 C50 C51 C38 179.7(19) . .
C49 C50 C51 C42 0(3) . .
C51 C38 C39 C40 -5(3) . .
C51 C42 C43 C44 5(3) . .
C38A C39A C40A C41A 3(4) . .
C39A C38A C51A C42A 9(4) . .
C39A C38A C51A C50A -176(2) . .
C39A C40A C41A C42A -7(4) . .
C40A C41A C42A C43A 179(3) . .
C40A C41A C42A C51A 10(4) . .
C41A C42A C43A C44A -174(2) . .
C41A C42A C51A C38A -12(4) . .
C41A C42A C51A C50A 174(2) . .
C42A C43A C44A C45A 175(2) . .
C42A C43A C44A C49A 8(3) . .
C43A C42A C51A C38A 179(3) . .
C43A C42A C51A C50A 4(3) . .
C43A C44A C45A C46A -156(2) . .
C43A C44A C49A C48A 166(2) . .
C43A C44A C49A C50A -9(4) . .
C44A C45A C46A C47A -11(4) . .
C44A C49A C50A C51A 7(4) . .
C45A C44A C49A C48A 0(4) . .
C45A C44A C49A C50A -175(3) . .
C45A C46A C47A C48A 6(4) . .
C46A C47A C48A C49A 4(4) . .
C47A C48A C49A C44A -6(4) . .
C47A C48A C49A C50A 170(2) . .
C48A C49A C50A C51A -167(2) . .
C49A C44A C45A C46A 8(4) . .
C49A C50A C51A C38A -179(2) . .
C49A C50A C51A C42A -3(3) . .
C51A C38A C39A C40A -4(4) . .
C51A C42A C43A C44A -7(4) . .
